data_7710511
loop_
_publ_author_name
'Wohltmann, Wiebke Marie'
'Schmidtmann, Marc'
'M\"uller, Thomas'

_publ_section_title
;
 Covalent triflates as synthons for silolyl- and germolyl cations
;
_journal_name_full 'Dalton Transactions'
_journal_paper_doi 10.1039/D2DT01446G
_journal_year 2022
_chemical_formula_structural GeClC4(CH3)2(Si(CH3)3)2(C6H5)
_chemical_formula_sum 'C18 H29 Cl Ge Si2'
_chemical_formula_weight 409.63
_space_group_crystal_system monoclinic
_space_group_IT_number 14
_space_group_name_Hall '-P 2yn'
_space_group_name_H-M_alt 'P 1 21/n 1'
_atom_sites_solution_hydrogens difmap
_atom_sites_solution_primary direct
_atom_sites_solution_secondary difmap
_audit_creation_method SHELXL-2018/3
_audit_update_record
;
2022-05-03 deposited with the CCDC.	2022-06-09 downloaded from the CCDC.
;
_cell_angle_alpha 90
_cell_angle_beta 99.931(3)
_cell_angle_gamma 90
_cell_formula_units_Z 4
_cell_length_a 16.1665(12)
_cell_length_b 6.7319(5)
_cell_length_c 19.8527(14)
_cell_measurement_reflns_used 9339
_cell_measurement_temperature 100(2)
_cell_measurement_theta_max 30.05
_cell_measurement_theta_min 2.56
_cell_volume 2128.2(3)
_computing_cell_refinement 'Bruker SAINT V8.40A'
_computing_data_collection 'Bruker APEX3'
_computing_data_reduction 'Bruker SAINT V8.40A'
_computing_structure_refinement 'SHELXL-2018/3 (Sheldrick, 2018)'
_computing_structure_solution 'SHELXS-2013/1 (Sheldrick, 2013)'
_diffrn_ambient_temperature 100(2)
_diffrn_measured_fraction_theta_full 0.999
_diffrn_measured_fraction_theta_max 1.000
_diffrn_measurement_device_type 'Bruker Photon III CPAD'
_diffrn_measurement_method '\f and \w scans'
_diffrn_radiation_type MoK\a
_diffrn_radiation_wavelength 0.71073
_diffrn_reflns_av_R_equivalents 0.0538
_diffrn_reflns_av_unetI/netI 0.0291
_diffrn_reflns_Laue_measured_fraction_full 0.999
_diffrn_reflns_Laue_measured_fraction_max 1.000
_diffrn_reflns_limit_h_max 22
_diffrn_reflns_limit_h_min -22
_diffrn_reflns_limit_k_max 9
_diffrn_reflns_limit_k_min -9
_diffrn_reflns_limit_l_max 26
_diffrn_reflns_limit_l_min -27
_diffrn_reflns_number 69223
_diffrn_reflns_point_group_measured_fraction_full 0.999
_diffrn_reflns_point_group_measured_fraction_max 1.000
_diffrn_reflns_theta_full 25.242
_diffrn_reflns_theta_max 30.033
_diffrn_reflns_theta_min 1.503
_diffrn_source 'I\mS microfocus'
_exptl_absorpt_coefficient_mu 1.673
_exptl_absorpt_correction_T_max 1.0000
_exptl_absorpt_correction_T_min 0.8561
_exptl_absorpt_correction_type multi-scan
_exptl_absorpt_process_details 'SADABS-2016/2 (Sheldrick)'
_exptl_crystal_colour colourless
_exptl_crystal_density_diffrn 1.278
_exptl_crystal_description block
_exptl_crystal_F_000 856
_exptl_crystal_size_max 0.100
_exptl_crystal_size_mid 0.070
_exptl_crystal_size_min 0.050
_refine_diff_density_max 1.069
_refine_diff_density_min -1.075
_refine_diff_density_rms 0.143
_refine_ls_extinction_method none
_refine_ls_goodness_of_fit_ref 1.236
_refine_ls_hydrogen_treatment constr
_refine_ls_matrix_type full
_refine_ls_number_parameters 207
_refine_ls_number_reflns 6239
_refine_ls_number_restraints 0
_refine_ls_restrained_S_all 1.236
_refine_ls_R_factor_all 0.0769
_refine_ls_R_factor_gt 0.0678
_refine_ls_shift/su_max 0.000
_refine_ls_shift/su_mean 0.000
_refine_ls_structure_factor_coef Fsqd
_refine_ls_weighting_details 'w=1/[\s^2^(Fo^2^)+(0.0400P)^2^+14.0000P] where P=(Fo^2^+2Fc^2^)/3'
_refine_ls_weighting_scheme calc
_refine_ls_wR_factor_gt 0.1669
_refine_ls_wR_factor_ref 0.1709
_reflns_Friedel_coverage 0.000
_reflns_number_gt 5522
_reflns_number_total 6239
_reflns_threshold_expression 'I > 2\s(I)'
_cod_data_source_file d2dt01446g3.cif
_cod_data_source_block ww69
_cod_original_sg_symbol_H-M 'P 21/n'
_cod_database_code 7710511
_shelx_shelxl_version_number 2018/3
_shelx_space_group_comment
;
The symmetry employed for this shelxl refinement is uniquely defined
by the following loop, which should always be used as a source of
symmetry information in preference to the above space-group names.
They are only intended as comments.
;
_shelx_estimated_absorpt_t_min 0.851
_shelx_estimated_absorpt_t_max 0.921

loop_
_space_group_symop_operation_xyz
'x, y, z'
'-x+1/2, y+1/2, -z+1/2'
'-x, -y, -z'
'x-1/2, -y-1/2, z-1/2'

loop_
_atom_site_label
_atom_site_type_symbol
_atom_site_fract_x
_atom_site_fract_y
_atom_site_fract_z
_atom_site_U_iso_or_equiv
_atom_site_adp_type
_atom_site_occupancy
_atom_site_site_symmetry_order
_atom_site_calc_flag
_atom_site_refinement_flags_posn
_atom_site_refinement_flags_adp
_atom_site_refinement_flags_occupancy
_atom_site_disorder_assembly
_atom_site_disorder_group
Ge1 Ge 0.46978(3) 0.41451(7) 0.20827(2) 0.01643(12) Uani 1 1 d . . . . .
Cl1 Cl 0.46088(8) 0.73161(16) 0.22724(6) 0.0276(2) Uani 1 1 d . . . . .
Si1 Si 0.35265(8) 0.38494(19) 0.05043(6) 0.0204(2) Uani 1 1 d . . . . .
Si2 Si 0.49487(7) 0.25927(18) 0.37313(6) 0.0184(2) Uani 1 1 d . . . . .
C1 C 0.3756(2) 0.3190(6) 0.1428(2) 0.0175(8) Uani 1 1 d . . . . .
C2 C 0.3370(2) 0.1887(6) 0.1784(2) 0.0171(7) Uani 1 1 d . . . . .
C3 C 0.3677(3) 0.1681(6) 0.2549(2) 0.0167(7) Uani 1 1 d . . . . .
C4 C 0.4374(3) 0.2680(6) 0.2832(2) 0.0167(7) Uani 1 1 d . . . . .
C5 C 0.2655(3) 0.0544(7) 0.1466(2) 0.0257(9) Uani 1 1 d . . . . .
H5A H 0.215775 0.082271 0.167094 0.039 Uiso 1 1 calc R U . . .
H5B H 0.282053 -0.084707 0.154819 0.039 Uiso 1 1 calc R U . . .
H5C H 0.252488 0.078932 0.097220 0.039 Uiso 1 1 calc R U . . .
C6 C 0.3172(3) 0.0357(7) 0.2939(2) 0.0215(8) Uani 1 1 d . . . . .
H6A H 0.341934 0.037464 0.342566 0.032 Uiso 1 1 calc R U . . .
H6B H 0.317599 -0.100352 0.276434 0.032 Uiso 1 1 calc R U . . .
H6C H 0.259219 0.084164 0.287993 0.032 Uiso 1 1 calc R U . . .
C7 C 0.4160(4) 0.6107(8) 0.0387(3) 0.0328(11) Uani 1 1 d . . . . .
H7A H 0.475587 0.583140 0.054952 0.049 Uiso 1 1 calc R U . . .
H7B H 0.398038 0.721352 0.064852 0.049 Uiso 1 1 calc R U . . .
H7C H 0.407471 0.646069 -0.009909 0.049 Uiso 1 1 calc R U . . .
C8 C 0.2404(3) 0.4535(11) 0.0233(3) 0.0426(15) Uani 1 1 d . . . . .
H8A H 0.230875 0.494168 -0.024822 0.064 Uiso 1 1 calc R U . . .
H8B H 0.226331 0.563650 0.051544 0.064 Uiso 1 1 calc R U . . .
H8C H 0.204885 0.338766 0.028858 0.064 Uiso 1 1 calc R U . . .
C9 C 0.3806(4) 0.1769(8) -0.0022(3) 0.0349(12) Uani 1 1 d . . . . .
H9A H 0.440563 0.146929 0.010846 0.052 Uiso 1 1 calc R U . . .
H9C H 0.368489 0.214118 -0.050625 0.052 Uiso 1 1 calc R U . . .
H9B H 0.347609 0.059317 0.005282 0.052 Uiso 1 1 calc R U . . .
C10 C 0.5921(3) 0.4118(9) 0.3787(3) 0.0347(11) Uani 1 1 d . . . . .
H10A H 0.627280 0.357746 0.347569 0.052 Uiso 1 1 calc R U . . .
H10B H 0.623163 0.408599 0.425666 0.052 Uiso 1 1 calc R U . . .
H10C H 0.576833 0.549259 0.365850 0.052 Uiso 1 1 calc R U . . .
C11 C 0.4294(3) 0.3635(8) 0.4336(2) 0.0256(9) Uani 1 1 d . . . . .
H11A H 0.420440 0.505754 0.424689 0.038 Uiso 1 1 calc R U . . .
H11B H 0.458415 0.344305 0.480747 0.038 Uiso 1 1 calc R U . . .
H11C H 0.375105 0.295196 0.427152 0.038 Uiso 1 1 calc R U . . .
C12 C 0.5252(3) -0.0010(7) 0.3977(3) 0.0305(11) Uani 1 1 d . . . . .
H12A H 0.474550 -0.082076 0.395856 0.046 Uiso 1 1 calc R U . . .
H12B H 0.557529 -0.003006 0.444239 0.046 Uiso 1 1 calc R U . . .
H12C H 0.559623 -0.054954 0.365889 0.046 Uiso 1 1 calc R U . . .
C13 C 0.5815(3) 0.3727(7) 0.1871(2) 0.0186(8) Uani 1 1 d . . . . .
C14 C 0.6026(3) 0.1851(7) 0.1690(3) 0.0267(9) Uani 1 1 d . . . . .
H14 H 0.562615 0.080721 0.166014 0.032 Uiso 1 1 calc R U . . .
C15 C 0.6830(3) 0.1476(9) 0.1550(3) 0.0342(11) Uani 1 1 d . . . . .
H15 H 0.697761 0.017609 0.142634 0.041 Uiso 1 1 calc R U . . .
C16 C 0.7409(3) 0.3002(10) 0.1591(3) 0.0342(12) Uani 1 1 d . . . . .
H16 H 0.795765 0.275011 0.150076 0.041 Uiso 1 1 calc R U . . .
C17 C 0.7190(3) 0.4879(9) 0.1761(3) 0.0350(12) Uani 1 1 d . . . . .
H17 H 0.758553 0.592915 0.178083 0.042 Uiso 1 1 calc R U . . .
C18 C 0.6397(3) 0.5257(8) 0.1905(3) 0.0270(10) Uani 1 1 d . . . . .
H18 H 0.625140 0.655955 0.202649 0.032 Uiso 1 1 calc R U . . .

loop_
_atom_site_aniso_label
_atom_site_aniso_U_11
_atom_site_aniso_U_22
_atom_site_aniso_U_33
_atom_site_aniso_U_23
_atom_site_aniso_U_13
_atom_site_aniso_U_12
Ge1 0.01379(19) 0.0158(2) 0.0195(2) -0.00069(16) 0.00232(14) -0.00060(16)
Cl1 0.0304(6) 0.0168(5) 0.0361(6) -0.0021(4) 0.0075(5) 0.0011(4)
Si1 0.0183(5) 0.0243(6) 0.0185(5) 0.0016(5) 0.0025(4) 0.0024(4)
Si2 0.0155(5) 0.0178(5) 0.0199(5) -0.0005(4) -0.0021(4) -0.0004(4)
C1 0.0142(17) 0.0210(19) 0.0164(18) -0.0003(15) -0.0001(14) 0.0018(14)
C2 0.0136(17) 0.0176(18) 0.0190(18) -0.0011(15) -0.0002(14) -0.0001(14)
C3 0.0153(17) 0.0165(17) 0.0186(18) -0.0004(14) 0.0037(14) 0.0007(14)
C4 0.0163(17) 0.0159(17) 0.0178(18) 0.0002(14) 0.0025(14) -0.0005(14)
C5 0.023(2) 0.028(2) 0.024(2) -0.0027(18) -0.0008(17) -0.0069(18)
C6 0.0214(19) 0.022(2) 0.021(2) -0.0001(16) 0.0032(16) -0.0050(16)
C7 0.046(3) 0.026(2) 0.026(2) 0.0036(19) 0.006(2) -0.001(2)
C8 0.027(2) 0.069(4) 0.029(3) 0.017(3) -0.002(2) 0.013(3)
C9 0.054(3) 0.029(3) 0.023(2) -0.005(2) 0.010(2) -0.004(2)
C10 0.029(2) 0.033(3) 0.040(3) 0.001(2) 0.002(2) -0.008(2)
C11 0.024(2) 0.030(2) 0.021(2) -0.0034(18) -0.0006(17) 0.0015(18)
C12 0.026(2) 0.024(2) 0.036(3) 0.004(2) -0.011(2) -0.0001(18)
C13 0.0148(17) 0.023(2) 0.0178(18) 0.0028(15) 0.0011(14) 0.0002(15)
C14 0.024(2) 0.025(2) 0.032(2) -0.0019(19) 0.0063(18) -0.0003(18)
C15 0.029(2) 0.036(3) 0.040(3) -0.004(2) 0.009(2) 0.009(2)
C16 0.018(2) 0.052(3) 0.033(3) 0.004(2) 0.0070(19) 0.009(2)
C17 0.022(2) 0.039(3) 0.045(3) 0.006(2) 0.009(2) -0.008(2)
C18 0.024(2) 0.025(2) 0.031(2) -0.0011(19) 0.0042(18) -0.0045(18)

loop_
_atom_type_symbol
_atom_type_description
_atom_type_scat_dispersion_real
_atom_type_scat_dispersion_imag
_atom_type_scat_source
C C 0.0033 0.0016 'International Tables Vol C Tables 4.2.6.8 and 6.1.1.4'
H H 0.0000 0.0000 'International Tables Vol C Tables 4.2.6.8 and 6.1.1.4'
Si Si 0.0817 0.0704 'International Tables Vol C Tables 4.2.6.8 and 6.1.1.4'
Cl Cl 0.1484 0.1585 'International Tables Vol C Tables 4.2.6.8 and 6.1.1.4'
Ge Ge 0.1547 1.8001 'International Tables Vol C Tables 4.2.6.8 and 6.1.1.4'

loop_
_geom_angle_atom_site_label_1
_geom_angle_atom_site_label_2
_geom_angle_atom_site_label_3
_geom_angle
_geom_angle_site_symmetry_1
_geom_angle_site_symmetry_3
_geom_angle_publ_flag
C4 Ge1 C1 93.52(17) . . ?
C4 Ge1 C13 118.55(17) . . ?
C1 Ge1 C13 117.37(18) . . ?
C4 Ge1 Cl1 109.45(13) . . ?
C1 Ge1 Cl1 111.99(13) . . ?
C13 Ge1 Cl1 105.72(14) . . ?
C9 Si1 C8 110.2(3) . . ?
C9 Si1 C1 110.5(2) . . ?
C8 Si1 C1 111.3(2) . . ?
C9 Si1 C7 110.7(3) . . ?
C8 Si1 C7 106.9(3) . . ?
C1 Si1 C7 107.2(2) . . ?
C12 Si2 C10 108.7(2) . . ?
C12 Si2 C4 110.2(2) . . ?
C10 Si2 C4 108.4(2) . . ?
C12 Si2 C11 109.8(3) . . ?
C10 Si2 C11 108.6(2) . . ?
C4 Si2 C11 111.0(2) . . ?
C2 C1 Si1 129.9(3) . . ?
C2 C1 Ge1 104.2(3) . . ?
Si1 C1 Ge1 125.7(2) . . ?
C1 C2 C5 123.9(4) . . ?
C1 C2 C3 118.9(4) . . ?
C5 C2 C3 117.1(4) . . ?
C4 C3 C6 124.6(4) . . ?
C4 C3 C2 118.4(4) . . ?
C6 C3 C2 117.0(3) . . ?
C3 C4 Si2 128.7(3) . . ?
C3 C4 Ge1 104.6(3) . . ?
Si2 C4 Ge1 126.6(2) . . ?
C2 C5 H5A 109.5 . . ?
C2 C5 H5B 109.5 . . ?
H5A C5 H5B 109.5 . . ?
C2 C5 H5C 109.5 . . ?
H5A C5 H5C 109.5 . . ?
H5B C5 H5C 109.5 . . ?
C3 C6 H6A 109.5 . . ?
C3 C6 H6B 109.5 . . ?
H6A C6 H6B 109.5 . . ?
C3 C6 H6C 109.5 . . ?
H6A C6 H6C 109.5 . . ?
H6B C6 H6C 109.5 . . ?
Si1 C7 H7A 109.5 . . ?
Si1 C7 H7B 109.5 . . ?
H7A C7 H7B 109.5 . . ?
Si1 C7 H7C 109.5 . . ?
H7A C7 H7C 109.5 . . ?
H7B C7 H7C 109.5 . . ?
Si1 C8 H8A 109.5 . . ?
Si1 C8 H8B 109.5 . . ?
H8A C8 H8B 109.5 . . ?
Si1 C8 H8C 109.5 . . ?
H8A C8 H8C 109.5 . . ?
H8B C8 H8C 109.5 . . ?
Si1 C9 H9A 109.5 . . ?
Si1 C9 H9C 109.5 . . ?
H9A C9 H9C 109.5 . . ?
Si1 C9 H9B 109.5 . . ?
H9A C9 H9B 109.5 . . ?
H9C C9 H9B 109.5 . . ?
Si2 C10 H10A 109.5 . . ?
Si2 C10 H10B 109.5 . . ?
H10A C10 H10B 109.5 . . ?
Si2 C10 H10C 109.5 . . ?
H10A C10 H10C 109.5 . . ?
H10B C10 H10C 109.5 . . ?
Si2 C11 H11A 109.5 . . ?
Si2 C11 H11B 109.5 . . ?
H11A C11 H11B 109.5 . . ?
Si2 C11 H11C 109.5 . . ?
H11A C11 H11C 109.5 . . ?
H11B C11 H11C 109.5 . . ?
Si2 C12 H12A 109.5 . . ?
Si2 C12 H12B 109.5 . . ?
H12A C12 H12B 109.5 . . ?
Si2 C12 H12C 109.5 . . ?
H12A C12 H12C 109.5 . . ?
H12B C12 H12C 109.5 . . ?
C14 C13 C18 119.9(4) . . ?
C14 C13 Ge1 118.2(3) . . ?
C18 C13 Ge1 121.9(4) . . ?
C13 C14 C15 120.0(5) . . ?
C13 C14 H14 120.0 . . ?
C15 C14 H14 120.0 . . ?
C16 C15 C14 119.8(5) . . ?
C16 C15 H15 120.1 . . ?
C14 C15 H15 120.1 . . ?
C17 C16 C15 119.9(5) . . ?
C17 C16 H16 120.0 . . ?
C15 C16 H16 120.0 . . ?
C16 C17 C18 120.6(5) . . ?
C16 C17 H17 119.7 . . ?
C18 C17 H17 119.7 . . ?
C17 C18 C13 119.8(5) . . ?
C17 C18 H18 120.1 . . ?
C13 C18 H18 120.1 . . ?

loop_
_geom_bond_atom_site_label_1
_geom_bond_atom_site_label_2
_geom_bond_distance
_geom_bond_site_symmetry_2
_geom_bond_publ_flag
Ge1 C4 1.931(4) . ?
Ge1 C1 1.933(4) . ?
Ge1 C13 1.944(4) . ?
Ge1 Cl1 2.1767(12) . ?
Si1 C9 1.850(5) . ?
Si1 C8 1.860(5) . ?
Si1 C1 1.861(4) . ?
Si1 C7 1.869(6) . ?
Si2 C12 1.862(5) . ?
Si2 C10 1.864(5) . ?
Si2 C4 1.866(4) . ?
Si2 C11 1.869(5) . ?
C1 C2 1.346(6) . ?
C2 C5 1.517(6) . ?
C2 C3 1.520(6) . ?
C3 C4 1.348(6) . ?
C3 C6 1.509(6) . ?
C5 H5A 0.9800 . ?
C5 H5B 0.9800 . ?
C5 H5C 0.9800 . ?
C6 H6A 0.9800 . ?
C6 H6B 0.9800 . ?
C6 H6C 0.9800 . ?
C7 H7A 0.9800 . ?
C7 H7B 0.9800 . ?
C7 H7C 0.9800 . ?
C8 H8A 0.9800 . ?
C8 H8B 0.9800 . ?
C8 H8C 0.9800 . ?
C9 H9A 0.9800 . ?
C9 H9C 0.9800 . ?
C9 H9B 0.9800 . ?
C10 H10A 0.9800 . ?
C10 H10B 0.9800 . ?
C10 H10C 0.9800 . ?
C11 H11A 0.9800 . ?
C11 H11B 0.9800 . ?
C11 H11C 0.9800 . ?
C12 H12A 0.9800 . ?
C12 H12B 0.9800 . ?
C12 H12C 0.9800 . ?
C13 C14 1.372(6) . ?
C13 C18 1.389(6) . ?
C14 C15 1.398(7) . ?
C14 H14 0.9500 . ?
C15 C16 1.383(8) . ?
C15 H15 0.9500 . ?
C16 C17 1.370(9) . ?
C16 H16 0.9500 . ?
C17 C18 1.384(7) . ?
C17 H17 0.9500 . ?
C18 H18 0.9500 . ?

loop_
_geom_torsion_atom_site_label_1
_geom_torsion_atom_site_label_2
_geom_torsion_atom_site_label_3
_geom_torsion_atom_site_label_4
_geom_torsion
_geom_torsion_site_symmetry_1
_geom_torsion_site_symmetry_2
_geom_torsion_site_symmetry_3
_geom_torsion_site_symmetry_4
_geom_torsion_publ_flag
C9 Si1 C1 C2 -70.5(5) . . . . ?
C8 Si1 C1 C2 52.3(5) . . . . ?
C7 Si1 C1 C2 168.9(4) . . . . ?
C9 Si1 C1 Ge1 104.2(3) . . . . ?
C8 Si1 C1 Ge1 -133.0(3) . . . . ?
C7 Si1 C1 Ge1 -16.5(3) . . . . ?
Si1 C1 C2 C5 3.6(7) . . . . ?
Ge1 C1 C2 C5 -171.9(4) . . . . ?
Si1 C1 C2 C3 -178.3(3) . . . . ?
Ge1 C1 C2 C3 6.2(5) . . . . ?
C1 C2 C3 C4 -6.0(6) . . . . ?
C5 C2 C3 C4 172.2(4) . . . . ?
C1 C2 C3 C6 174.0(4) . . . . ?
C5 C2 C3 C6 -7.8(6) . . . . ?
C6 C3 C4 Si2 5.0(7) . . . . ?
C2 C3 C4 Si2 -175.0(3) . . . . ?
C6 C3 C4 Ge1 -178.2(3) . . . . ?
C2 C3 C4 Ge1 1.8(4) . . . . ?
C12 Si2 C4 C3 55.7(5) . . . . ?
C10 Si2 C4 C3 174.6(4) . . . . ?
C11 Si2 C4 C3 -66.2(5) . . . . ?
C12 Si2 C4 Ge1 -120.5(3) . . . . ?
C10 Si2 C4 Ge1 -1.6(4) . . . . ?
C11 Si2 C4 Ge1 117.7(3) . . . . ?
C18 C13 C14 C15 0.9(7) . . . . ?
Ge1 C13 C14 C15 -178.5(4) . . . . ?
C13 C14 C15 C16 -0.3(8) . . . . ?
C14 C15 C16 C17 -0.7(9) . . . . ?
C15 C16 C17 C18 1.1(9) . . . . ?
C16 C17 C18 C13 -0.5(8) . . . . ?
C14 C13 C18 C17 -0.5(7) . . . . ?
Ge1 C13 C18 C17 178.9(4) . . . . ?
